data_7151329
loop_
_publ_author_name
'Pereira, Raquel'
'Furst, Audrey'
'Iglesias, Beatriz'
'Germain, Pierre'
'Gronemeyer, Hinrich'
'de Lera, Angel R.'

_publ_section_title
;
 Insights into the mechanism of the site-selective sequential
 palladium-catalyzed cross-coupling reactions of
 dibromothiophenes/dibromothiazoles and arylboronic acids. Synthesis of
 PPARbeta/delta agonists.
;
_journal_issue 24
_journal_name_full 'Organic &amp; biomolecular chemistry'
_journal_page_first 4514
_journal_page_last 4525
_journal_paper_doi 10.1039/b612235c
_journal_volume 4
_journal_year 2006
_chemical_formula_sum 'C42 H34 Br2 Cl3 N O2 P2 Pd S'
_chemical_formula_weight 1051.27
_chemical_name_systematic
;
?
;
_space_group_IT_number 2
_symmetry_cell_setting triclinic
_symmetry_space_group_name_Hall '-P 1'
_symmetry_space_group_name_H-M 'P -1'
_atom_sites_solution_hydrogens geom
_atom_sites_solution_primary direct
_atom_sites_solution_secondary difmap
_audit_creation_method SHELXL-97
_cell_angle_alpha 90.3990(10)
_cell_angle_beta 105.424(2)
_cell_angle_gamma 98.5010(10)
_cell_formula_units_Z 2
_cell_length_a 11.6242(8)
_cell_length_b 11.8469(9)
_cell_length_c 16.6140(13)
_cell_measurement_temperature 293(2)
_cell_volume 2178.7(3)
_computing_cell_refinement 'Bruker SMART'
_computing_data_collection 'Bruker SMART'
_computing_data_reduction 'Bruker SAINT'
_computing_molecular_graphics 'Bruker SHELXTL'
_computing_publication_material 'Bruker SHELXTL'
_computing_structure_refinement 'SHELXL-97 (Sheldrick, 1997)'
_computing_structure_solution 'SHELXS-97 (Sheldrick, 1990)'
_diffrn_ambient_temperature 293(2)
_diffrn_measured_fraction_theta_full 0.917
_diffrn_measured_fraction_theta_max 0.848
_diffrn_measurement_device_type 'CCD area detector'
_diffrn_measurement_method 'phi and omega scans'
_diffrn_radiation_monochromator graphite
_diffrn_radiation_source 'fine-focus sealed tube'
_diffrn_radiation_type MoK\a
_diffrn_radiation_wavelength 0.71073
_diffrn_reflns_av_R_equivalents 0.0440
_diffrn_reflns_av_sigmaI/netI 0.0891
_diffrn_reflns_limit_h_max 15
_diffrn_reflns_limit_h_min -12
_diffrn_reflns_limit_k_max 15
_diffrn_reflns_limit_k_min -15
_diffrn_reflns_limit_l_max 21
_diffrn_reflns_limit_l_min -19
_diffrn_reflns_number 12794
_diffrn_reflns_theta_full 25.00
_diffrn_reflns_theta_max 28.05
_diffrn_reflns_theta_min 1.74
_exptl_absorpt_coefficient_mu 2.601
_exptl_absorpt_correction_T_max 0.579
_exptl_absorpt_correction_T_min 0.325
_exptl_absorpt_correction_type multi-scan
_exptl_crystal_colour colourless
_exptl_crystal_density_diffrn 1.602
_exptl_crystal_density_method 'not measured'
_exptl_crystal_description prism
_exptl_crystal_F_000 1044
_exptl_crystal_size_max 0.41
_exptl_crystal_size_mid 0.37
_exptl_crystal_size_min 0.21
_refine_diff_density_max 0.849
_refine_diff_density_min -1.027
_refine_diff_density_rms 0.113
_refine_ls_extinction_method none
_refine_ls_goodness_of_fit_ref 0.909
_refine_ls_hydrogen_treatment constr
_refine_ls_matrix_type full
_refine_ls_number_parameters 488
_refine_ls_number_reflns 8973
_refine_ls_number_restraints 3
_refine_ls_restrained_S_all 0.919
_refine_ls_R_factor_all 0.0916
_refine_ls_R_factor_gt 0.0548
_refine_ls_shift/su_max 0.001
_refine_ls_shift/su_mean 0.000
_refine_ls_structure_factor_coef Fsqd
_refine_ls_weighting_details 'calc w=1/[\s^2^(Fo^2^)+(0.0823P)^2^+0.0000P] where P=(Fo^2^+2Fc^2^)/3'
_refine_ls_weighting_scheme calc
_refine_ls_wR_factor_gt 0.1358
_refine_ls_wR_factor_ref 0.1539
_reflns_number_gt 5230
_reflns_number_total 8973
_reflns_threshold_expression >2sigma(I)
_cod_data_source_file b612235c.txt
_cod_data_source_block rp20
_cod_depositor_comments
;
The following automatic conversions were performed:
'_symmetry_cell_setting' value 'Triclinic' changed to 'triclinic'
according to '/home/saulius/struct/CIF-dictionaries/cif_core.dic'
dictionary named 'cif_core.dic' version 2.4.1 from 2010-06-29.

Automatic conversion script
Id: cif_fix_enum 1527 2010-12-29 10:47:43Z saulius 
;
_cod_original_sg_symbol_H-M P-1
_cod_database_code 7151329

loop_
_symmetry_equiv_pos_as_xyz
'x, y, z'
'-x, -y, -z'

loop_
_atom_site_label
_atom_site_type_symbol
_atom_site_fract_x
_atom_site_fract_y
_atom_site_fract_z
_atom_site_U_iso_or_equiv
_atom_site_adp_type
_atom_site_occupancy
_atom_site_symmetry_multiplicity
_atom_site_calc_flag
_atom_site_refinement_flags
_atom_site_disorder_assembly
_atom_site_disorder_group
Pd Pd 0.10075(4) 0.02649(4) 0.26486(3) 0.04195(14) Uani 1 1 d . . .
Br2 Br 0.24938(6) -0.10874(6) 0.30116(5) 0.0612(2) Uani 1 1 d . . .
Br1 Br -0.23213(8) 0.34707(7) 0.24788(5) 0.0767(3) Uani 1 1 d . . .
S S -0.07111(14) 0.12991(14) 0.11165(10) 0.0521(4) Uani 1 1 d . . .
N N -0.0716(4) 0.1931(4) 0.2604(3) 0.0453(12) Uani 1 1 d . . .
O1 O -0.2358(5) 0.2198(4) -0.0227(3) 0.0785(15) Uani 1 1 d . . .
O2 O -0.3115(4) 0.3375(4) 0.0476(3) 0.0730(14) Uani 1 1 d . . .
P1 P -0.05430(14) -0.12123(12) 0.26835(10) 0.0435(4) Uani 1 1 d . . .
P2 P 0.25089(14) 0.18133(13) 0.26591(10) 0.0457(4) Uani 1 1 d . . .
C1 C -0.0208(5) 0.1268(5) 0.2197(4) 0.0495(15) Uani 1 1 d . . .
C2 C -0.1502(5) 0.2472(5) 0.2036(4) 0.0466(14) Uani 1 1 d . . .
C3 C -0.1668(5) 0.2253(5) 0.1201(4) 0.0461(14) Uani 1 1 d . . .
C4 C -0.2449(5) 0.2685(5) 0.0458(4) 0.0485(15) Uani 1 1 d . . .
C5 C -0.3057(8) 0.2605(9) -0.1008(5) 0.109(3) Uani 1 1 d . . .
H5A H -0.3822 0.2745 -0.0946 0.163 Uiso 1 1 calc R . .
H5B H -0.3187 0.2036 -0.1451 0.163 Uiso 1 1 calc R . .
H5C H -0.2621 0.3299 -0.1140 0.163 Uiso 1 1 calc R . .
C10 C -0.0891(5) -0.2275(5) 0.1811(4) 0.0497(15) Uani 1 1 d . . .
C11 C -0.1907(6) -0.3102(5) 0.1655(5) 0.0643(19) Uani 1 1 d . . .
H11 H -0.2408 -0.3130 0.2010 0.077 Uiso 1 1 calc R . .
C12 C -0.2196(7) -0.3879(7) 0.0990(5) 0.082(2) Uani 1 1 d . . .
H12 H -0.2889 -0.4423 0.0891 0.098 Uiso 1 1 calc R . .
C13 C -0.1458(8) -0.3844(8) 0.0480(5) 0.088(3) Uani 1 1 d . . .
H13 H -0.1628 -0.4390 0.0042 0.106 Uiso 1 1 calc R . .
C14 C -0.0451(8) -0.3005(7) 0.0602(5) 0.075(2) Uani 1 1 d . . .
H14 H 0.0019 -0.2954 0.0226 0.090 Uiso 1 1 calc R . .
C15 C -0.0156(6) -0.2254(6) 0.1280(4) 0.0582(17) Uani 1 1 d . . .
H15 H 0.0547 -0.1724 0.1384 0.070 Uiso 1 1 calc R . .
C20 C -0.2006(5) -0.0808(5) 0.2635(4) 0.0541(16) Uani 1 1 d . . .
C21 C -0.2374(7) -0.0580(7) 0.3335(5) 0.082(2) Uani 1 1 d . . .
H21 H -0.1888 -0.0676 0.3866 0.098 Uiso 1 1 calc R . .
C22 C -0.3461(9) -0.0210(8) 0.3240(7) 0.101(3) Uani 1 1 d . . .
H22 H -0.3725 -0.0094 0.3712 0.121 Uiso 1 1 calc R . .
C23 C -0.4162(8) -0.0008(10) 0.2484(8) 0.115(4) Uani 1 1 d . . .
H23 H -0.4880 0.0274 0.2440 0.138 Uiso 1 1 calc R . .
C24 C -0.3815(7) -0.0216(7) 0.1793(6) 0.085(2) Uani 1 1 d . . .
H24 H -0.4317 -0.0125 0.1267 0.102 Uiso 1 1 calc R . .
C25 C -0.2762(6) -0.0551(6) 0.1865(5) 0.0635(18) Uani 1 1 d . . .
H25 H -0.2505 -0.0621 0.1385 0.076 Uiso 1 1 calc R . .
C30 C -0.0205(6) -0.1969(5) 0.3648(4) 0.0508(15) Uani 1 1 d . . .
C31 C -0.0580(8) -0.3094(6) 0.3697(5) 0.084(2) Uani 1 1 d . . .
H31 H -0.0990 -0.3532 0.3211 0.101 Uiso 1 1 calc R . .
C32 C -0.0363(11) -0.3609(8) 0.4458(6) 0.123(4) Uani 1 1 d . . .
H32 H -0.0573 -0.4395 0.4479 0.147 Uiso 1 1 calc R . .
C33 C 0.0174(9) -0.2939(9) 0.5194(5) 0.098(3) Uani 1 1 d . . .
H33 H 0.0252 -0.3262 0.5711 0.118 Uiso 1 1 calc R . .
C34 C 0.0564(8) -0.1857(9) 0.5153(5) 0.095(3) Uani 1 1 d . . .
H34 H 0.0965 -0.1426 0.5643 0.114 Uiso 1 1 calc R . .
C35 C 0.0397(7) -0.1334(6) 0.4395(4) 0.074(2) Uani 1 1 d . . .
H35 H 0.0685 -0.0561 0.4382 0.089 Uiso 1 1 calc R . .
C40 C 0.3842(6) 0.1896(5) 0.3534(4) 0.0528(15) Uani 1 1 d . . .
C41 C 0.3781(8) 0.1430(8) 0.4279(5) 0.108(4) Uani 1 1 d . . .
H41 H 0.3046 0.1066 0.4341 0.130 Uiso 1 1 calc R . .
C42 C 0.4826(10) 0.1503(9) 0.4947(6) 0.127(4) Uani 1 1 d . . .
H42 H 0.4779 0.1180 0.5447 0.152 Uiso 1 1 calc R . .
C43 C 0.5887(9) 0.2029(9) 0.4874(6) 0.102(3) Uani 1 1 d . . .
H43 H 0.6570 0.2074 0.5325 0.123 Uiso 1 1 calc R . .
C44 C 0.5975(8) 0.2493(9) 0.4156(6) 0.104(3) Uani 1 1 d . . .
H44 H 0.6704 0.2897 0.4113 0.125 Uiso 1 1 calc R . .
C45 C 0.4962(7) 0.2361(7) 0.3477(5) 0.081(2) Uani 1 1 d . . .
H45 H 0.5049 0.2599 0.2962 0.097 Uiso 1 1 calc R . .
C50 C 0.2077(6) 0.3213(5) 0.2709(5) 0.0589(18) Uani 1 1 d . . .
C51 C 0.2239(8) 0.3770(7) 0.3461(7) 0.093(3) Uani 1 1 d . . .
H51 H 0.2593 0.3439 0.3953 0.111 Uiso 1 1 calc R . .
C52 C 0.1880(12) 0.4824(9) 0.3492(10) 0.139(5) Uani 1 1 d . . .
H52 H 0.2009 0.5201 0.4009 0.166 Uiso 1 1 calc R . .
C53 C 0.1349(13) 0.5318(9) 0.2796(12) 0.145(6) Uani 1 1 d . . .
H53 H 0.1125 0.6034 0.2835 0.174 Uiso 1 1 calc R . .
C54 C 0.1134(9) 0.4771(8) 0.2023(9) 0.117(4) Uani 1 1 d . . .
H54 H 0.0747 0.5096 0.1536 0.141 Uiso 1 1 calc R . .
C55 C 0.1515(7) 0.3718(6) 0.1997(6) 0.082(2) Uani 1 1 d . . .
H55 H 0.1387 0.3340 0.1481 0.098 Uiso 1 1 calc R . .
C60 C 0.3031(5) 0.1793(6) 0.1719(4) 0.0498(15) Uani 1 1 d . . .
C61 C 0.2786(6) 0.0840(6) 0.1221(4) 0.0597(17) Uani 1 1 d . . .
H61 H 0.2299 0.0199 0.1337 0.072 Uiso 1 1 calc R . .
C62 C 0.3260(7) 0.0804(8) 0.0527(5) 0.082(2) Uani 1 1 d . . .
H62 H 0.3102 0.0137 0.0191 0.099 Uiso 1 1 calc R . .
C63 C 0.3955(7) 0.1754(9) 0.0347(5) 0.089(3) Uani 1 1 d . . .
H63 H 0.4270 0.1732 -0.0111 0.106 Uiso 1 1 calc R . .
C64 C 0.4179(7) 0.2704(8) 0.0823(6) 0.083(2) Uani 1 1 d . . .
H64 H 0.4660 0.3342 0.0699 0.100 Uiso 1 1 calc R . .
C65 C 0.3706(6) 0.2764(6) 0.1505(5) 0.068(2) Uani 1 1 d . . .
H65 H 0.3839 0.3447 0.1818 0.082 Uiso 1 1 calc R . .
Cl2 Cl 0.4505(6) 0.6896(6) 0.3056(3) 0.279(3) Uani 1 1 d D . .
Cl1 Cl 0.5560(5) 0.5469(4) 0.2321(6) 0.344(5) Uani 1 1 d D . .
Cl3 Cl 0.6159(11) 0.5803(8) 0.4049(6) 0.544(10) Uani 1 1 d D . .
C6 C 0.5170(17) 0.5871(15) 0.3119(10) 0.320(14) Uani 1 1 d D . .
H6 H 0.4528 0.5244 0.3141 0.384 Uiso 1 1 calc R . .

loop_
_atom_site_aniso_label
_atom_site_aniso_U_11
_atom_site_aniso_U_22
_atom_site_aniso_U_33
_atom_site_aniso_U_23
_atom_site_aniso_U_13
_atom_site_aniso_U_12
Pd 0.0403(3) 0.0409(3) 0.0434(3) 0.0099(2) 0.0081(2) 0.00826(18)
Br2 0.0573(4) 0.0619(4) 0.0630(5) 0.0134(3) 0.0055(3) 0.0246(3)
Br1 0.0898(6) 0.0869(5) 0.0682(5) 0.0073(4) 0.0286(4) 0.0472(4)
S 0.0560(10) 0.0553(9) 0.0478(9) 0.0086(8) 0.0128(8) 0.0197(7)
N 0.048(3) 0.039(3) 0.049(3) 0.013(2) 0.010(2) 0.010(2)
O1 0.097(4) 0.094(4) 0.051(3) 0.015(3) 0.010(3) 0.054(3)
O2 0.083(3) 0.067(3) 0.068(3) 0.011(3) 0.006(3) 0.034(3)
P1 0.0480(9) 0.0400(8) 0.0410(9) 0.0078(7) 0.0100(7) 0.0057(7)
P2 0.0430(9) 0.0453(9) 0.0453(9) 0.0081(7) 0.0077(7) 0.0038(7)
C4 0.039(3) 0.053(4) 0.051(4) 0.013(3) 0.003(3) 0.014(3)
C3 0.043(3) 0.048(3) 0.051(4) 0.009(3) 0.015(3) 0.011(3)
C2 0.040(3) 0.050(3) 0.053(4) 0.002(3) 0.016(3) 0.010(3)
C1 0.038(3) 0.053(4) 0.051(4) 0.008(3) 0.003(3) 0.003(3)
C5 0.103(7) 0.164(9) 0.053(5) 0.025(6) -0.006(5) 0.052(7)
C10 0.057(4) 0.047(3) 0.043(4) 0.008(3) 0.013(3) 0.003(3)
C11 0.079(5) 0.048(4) 0.063(5) 0.003(4) 0.020(4) -0.001(3)
C12 0.088(6) 0.083(5) 0.058(5) -0.012(4) 0.013(4) -0.026(4)
C13 0.109(7) 0.098(6) 0.044(5) -0.017(4) 0.011(5) -0.003(5)
C14 0.103(6) 0.080(5) 0.051(5) 0.002(4) 0.028(4) 0.024(5)
C15 0.068(4) 0.056(4) 0.049(4) 0.003(3) 0.015(3) 0.007(3)
C20 0.044(4) 0.062(4) 0.055(4) 0.002(3) 0.017(3) -0.004(3)
C21 0.074(5) 0.110(7) 0.062(5) -0.002(5) 0.021(4) 0.012(5)
C22 0.099(7) 0.117(8) 0.107(8) 0.003(6) 0.055(7) 0.035(6)
C23 0.059(6) 0.152(10) 0.138(10) -0.012(8) 0.031(7) 0.024(6)
C24 0.054(5) 0.101(6) 0.099(7) 0.008(5) 0.011(5) 0.022(4)
C25 0.060(4) 0.065(4) 0.068(5) 0.013(4) 0.020(4) 0.014(3)
C30 0.061(4) 0.045(3) 0.046(4) 0.013(3) 0.012(3) 0.012(3)
C31 0.127(7) 0.054(4) 0.057(5) 0.010(4) 0.008(5) 0.001(4)
C32 0.192(11) 0.083(6) 0.071(7) 0.032(5) 0.013(7) -0.011(7)
C33 0.127(8) 0.109(7) 0.053(5) 0.044(5) 0.019(5) 0.013(6)
C34 0.108(7) 0.115(8) 0.040(4) 0.010(5) -0.001(4) -0.009(6)
C35 0.095(6) 0.062(4) 0.051(5) 0.006(4) 0.005(4) -0.003(4)
C40 0.063(4) 0.042(3) 0.050(4) 0.005(3) 0.006(3) 0.012(3)
C41 0.111(7) 0.138(8) 0.039(4) 0.013(5) -0.001(4) -0.055(6)
C42 0.155(10) 0.136(9) 0.049(5) 0.034(6) -0.006(6) -0.046(8)
C43 0.102(7) 0.129(8) 0.054(6) 0.012(6) -0.012(5) 0.010(6)
C44 0.064(5) 0.154(9) 0.076(6) 0.002(6) -0.008(5) 0.009(5)
C45 0.062(5) 0.106(6) 0.064(5) 0.019(5) -0.001(4) 0.012(4)
C50 0.054(4) 0.045(4) 0.077(5) 0.009(4) 0.019(4) 0.003(3)
C51 0.109(7) 0.071(5) 0.111(8) 0.000(5) 0.051(6) 0.016(5)
C52 0.173(12) 0.077(7) 0.189(15) -0.017(8) 0.081(11) 0.035(8)
C53 0.156(12) 0.056(7) 0.25(2) 0.033(9) 0.089(13) 0.043(7)
C54 0.090(7) 0.062(6) 0.201(14) 0.052(7) 0.030(8) 0.029(5)
C55 0.073(5) 0.053(4) 0.108(7) 0.029(4) 0.005(5) 0.008(4)
C60 0.039(3) 0.066(4) 0.037(3) 0.008(3) 0.001(3) 0.003(3)
C61 0.054(4) 0.076(5) 0.046(4) 0.010(4) 0.009(3) 0.007(3)
C62 0.088(6) 0.097(6) 0.057(5) -0.004(5) 0.013(4) 0.010(5)
C63 0.068(5) 0.147(9) 0.048(5) 0.010(5) 0.018(4) 0.002(5)
C64 0.073(5) 0.100(6) 0.072(6) 0.023(5) 0.021(5) -0.007(5)
C65 0.068(5) 0.074(5) 0.055(5) 0.009(4) 0.012(4) -0.006(4)
C6 0.27(2) 0.24(2) 0.48(4) -0.09(2) 0.08(3) 0.171(19)
Cl2 0.334(7) 0.343(7) 0.169(4) -0.034(4) -0.008(4) 0.219(6)
Cl1 0.285(6) 0.158(4) 0.680(14) -0.141(6) 0.342(8) -0.060(4)
Cl3 0.637(17) 0.394(11) 0.418(13) -0.059(9) -0.293(12) 0.306(12)

loop_
_atom_type_symbol
_atom_type_description
_atom_type_scat_dispersion_real
_atom_type_scat_dispersion_imag
_atom_type_scat_source
C C 0.0033 0.0016 'International Tables Vol C Tables 4.2.6.8 and 6.1.1.4'
H H 0.0000 0.0000 'International Tables Vol C Tables 4.2.6.8 and 6.1.1.4'
N N 0.0061 0.0033 'International Tables Vol C Tables 4.2.6.8 and 6.1.1.4'
O O 0.0106 0.0060 'International Tables Vol C Tables 4.2.6.8 and 6.1.1.4'
P P 0.1023 0.0942 'International Tables Vol C Tables 4.2.6.8 and 6.1.1.4'
Br Br -0.2901 2.4595 'International Tables Vol C Tables 4.2.6.8 and 6.1.1.4'
Pd Pd -0.9988 1.0072 'International Tables Vol C Tables 4.2.6.8 and 6.1.1.4'
S S 0.1246 0.1234 'International Tables Vol C Tables 4.2.6.8 and 6.1.1.4'
Cl Cl 0.1484 0.1585 'International Tables Vol C Tables 4.2.6.8 and 6.1.1.4'

loop_
_geom_angle_atom_site_label_1
_geom_angle_atom_site_label_2
_geom_angle_atom_site_label_3
_geom_angle
_geom_angle_site_symmetry_1
_geom_angle_site_symmetry_3
_geom_angle_publ_flag
C1 Pd P1 89.65(17) . . ?
C1 Pd P2 88.25(17) . . ?
P1 Pd P2 176.55(6) . . ?
C1 Pd Br2 172.06(19) . . ?
P1 Pd Br2 89.85(4) . . ?
P2 Pd Br2 92.60(5) . . ?
C3 S C1 90.9(3) . . ?
C1 N C2 108.9(5) . . ?
C4 O1 C5 115.6(6) . . ?
C20 P1 C30 103.1(3) . . ?
C20 P1 C10 103.0(3) . . ?
C30 P1 C10 107.5(3) . . ?
C20 P1 Pd 116.6(2) . . ?
C30 P1 Pd 112.1(2) . . ?
C10 P1 Pd 113.47(19) . . ?
C50 P2 C40 102.8(3) . . ?
C50 P2 C60 104.6(3) . . ?
C40 P2 C60 106.2(3) . . ?
C50 P2 Pd 115.8(2) . . ?
C40 P2 Pd 114.7(2) . . ?
C60 P2 Pd 111.7(2) . . ?
N C1 S 113.9(5) . . ?
N C1 Pd 129.3(5) . . ?
S C1 Pd 116.8(4) . . ?
N C2 C3 119.6(5) . . ?
N C2 Br1 116.1(5) . . ?
C3 C2 Br1 124.2(5) . . ?
C2 C3 C4 131.8(6) . . ?
C2 C3 S 106.6(4) . . ?
C4 C3 S 121.6(5) . . ?
O2 C4 O1 124.4(6) . . ?
O2 C4 C3 124.7(6) . . ?
O1 C4 C3 110.9(5) . . ?
C15 C10 C11 118.2(6) . . ?
C15 C10 P1 120.6(5) . . ?
C11 C10 P1 121.2(5) . . ?
C12 C11 C10 121.7(7) . . ?
C13 C12 C11 119.0(7) . . ?
C12 C13 C14 120.8(7) . . ?
C15 C14 C13 119.4(7) . . ?
C14 C15 C10 120.7(6) . . ?
C21 C20 C25 115.9(7) . . ?
C21 C20 P1 123.3(6) . . ?
C25 C20 P1 120.2(5) . . ?
C22 C21 C20 119.3(8) . . ?
C23 C22 C21 122.0(9) . . ?
C24 C23 C22 119.6(9) . . ?
C25 C24 C23 119.7(9) . . ?
C24 C25 C20 123.1(8) . . ?
C31 C30 C35 117.8(6) . . ?
C31 C30 P1 123.7(5) . . ?
C35 C30 P1 118.3(5) . . ?
C30 C31 C32 121.2(8) . . ?
C31 C32 C33 119.5(8) . . ?
C34 C33 C32 119.6(8) . . ?
C33 C34 C35 121.6(8) . . ?
C34 C35 C30 120.1(7) . . ?
C45 C40 C41 116.5(7) . . ?
C45 C40 P2 122.3(6) . . ?
C41 C40 P2 121.1(6) . . ?
C40 C41 C42 120.0(8) . . ?
C43 C42 C41 121.0(8) . . ?
C42 C43 C44 120.3(9) . . ?
C43 C44 C45 118.9(9) . . ?
C40 C45 C44 122.8(8) . . ?
C51 C50 C55 118.0(7) . . ?
C51 C50 P2 120.5(6) . . ?
C55 C50 P2 121.4(6) . . ?
C50 C51 C52 120.1(11) . . ?
C53 C52 C51 121.5(13) . . ?
C52 C53 C54 120.4(11) . . ?
C53 C54 C55 117.5(11) . . ?
C50 C55 C54 122.4(10) . . ?
C61 C60 C65 118.7(6) . . ?
C61 C60 P2 120.6(5) . . ?
C65 C60 P2 120.7(5) . . ?
C60 C61 C62 120.4(7) . . ?
C63 C62 C61 119.8(8) . . ?
C64 C63 C62 120.2(8) . . ?
C63 C64 C65 121.1(8) . . ?
C64 C65 C60 119.7(7) . . ?
Cl2 C6 Cl1 118.8(12) . . ?
Cl2 C6 Cl3 113.8(10) . . ?
Cl1 C6 Cl3 116.2(10) . . ?

loop_
_geom_bond_atom_site_label_1
_geom_bond_atom_site_label_2
_geom_bond_distance
_geom_bond_site_symmetry_2
_geom_bond_publ_flag
Pd C1 1.979(6) . ?
Pd P1 2.3321(15) . ?
Pd P2 2.3341(15) . ?
Pd Br2 2.4886(8) . ?
Br1 C2 1.882(6) . ?
P1 C20 1.816(6) . ?
P1 C30 1.821(6) . ?
P1 C10 1.834(6) . ?
P2 C50 1.809(7) . ?
P2 C40 1.811(7) . ?
P2 C60 1.822(6) . ?
S C3 1.728(6) . ?
S C1 1.737(7) . ?
N C1 1.328(7) . ?
N C2 1.363(7) . ?
O1 C4 1.309(8) . ?
O1 C5 1.463(8) . ?
O2 C4 1.210(7) . ?
C3 C4 1.470(8) . ?
C2 C3 1.367(8) . ?
C10 C15 1.380(9) . ?
C10 C11 1.383(8) . ?
C11 C12 1.370(10) . ?
C12 C13 1.354(11) . ?
C13 C14 1.389(10) . ?
C14 C15 1.366(9) . ?
C20 C21 1.379(10) . ?
C20 C25 1.410(9) . ?
C21 C22 1.369(11) . ?
C22 C23 1.347(13) . ?
C23 C24 1.346(13) . ?
C24 C25 1.318(9) . ?
C30 C31 1.350(9) . ?
C30 C35 1.401(9) . ?
C31 C32 1.387(11) . ?
C32 C33 1.395(12) . ?
C33 C34 1.304(11) . ?
C34 C35 1.386(10) . ?
C40 C45 1.363(9) . ?
C40 C41 1.375(9) . ?
C41 C42 1.401(12) . ?
C42 C43 1.333(12) . ?
C43 C44 1.340(12) . ?
C44 C45 1.385(10) . ?
C50 C51 1.364(11) . ?
C50 C55 1.377(10) . ?
C51 C52 1.378(13) . ?
C52 C53 1.341(18) . ?
C53 C54 1.379(17) . ?
C54 C55 1.389(12) . ?
C60 C61 1.344(9) . ?
C60 C65 1.397(9) . ?
C61 C62 1.408(10) . ?
C62 C63 1.368(11) . ?
C63 C64 1.323(11) . ?
C64 C65 1.391(11) . ?
Cl2 C6 1.523(12) . ?
Cl1 C6 1.601(14) . ?
Cl3 C6 1.673(15) . ?
